data_7001698
loop_
_publ_author_name
'Zhou, Yong'
'Hu, Chun-Li'
'Hu, Ting'
'Kong, Fang'
'Mao, Jiang-Gao'

_publ_section_title
;
 Explorations of new second-order NLO materials in the
 AgI-MoVI/WVI-TeIV-O systems
;
_journal_issue 29
_journal_name_full 'Dalton Transactions'
_journal_page_first 5747
_journal_paper_doi 10.1039/b903159f
_journal_year 2009
_chemical_formula_sum 'Ag6 O20 Te4 W3'
_chemical_formula_weight 2029.17
_chemical_name_systematic
;
?
;
_space_group_IT_number 15
_symmetry_cell_setting monoclinic
_symmetry_space_group_name_Hall '-C 2yc'
_symmetry_space_group_name_H-M 'C 1 2/c 1'
_atom_sites_solution_primary direct
_atom_sites_solution_secondary difmap
_audit_creation_method SHELXL-97
_cell_angle_alpha 90.00
_cell_angle_beta 91.745(6)
_cell_angle_gamma 90.00
_cell_formula_units_Z 4
_cell_length_a 29.792(9)
_cell_length_b 6.7016(19)
_cell_length_c 9.534(3)
_cell_measurement_reflns_used 2768
_cell_measurement_temperature 293(2)
_cell_measurement_theta_max 27.4642
_cell_measurement_theta_min 2.1370
_cell_volume 1902.6(10)
_computing_cell_refinement 'CrystalClear (Rigaku/MSC Inc., 2005)'
_computing_data_collection 'CrystalClear (Rigaku/MSC Inc., 2005)'
_computing_data_reduction 'CrystalClear (Rigaku/MSC Inc., 2005)'
_computing_structure_refinement 'SHELXL-97 (Sheldrick, 1997)'
_computing_structure_solution 'SHELXS-97 (Sheldrick, 1990)'
_diffrn_ambient_temperature 293(2)
_diffrn_detector_area_resol_mean 28.5714
_diffrn_measured_fraction_theta_full 0.985
_diffrn_measured_fraction_theta_max 0.985
_diffrn_measurement_device_type Saturn70
_diffrn_measurement_method CCD_Profile_fitting
_diffrn_radiation_monochromator graphite
_diffrn_radiation_source 'fine-focus sealed tube'
_diffrn_radiation_type MoK\a
_diffrn_radiation_wavelength 0.71073
_diffrn_reflns_av_R_equivalents 0.0239
_diffrn_reflns_av_sigmaI/netI 0.0235
_diffrn_reflns_limit_h_max 38
_diffrn_reflns_limit_h_min -38
_diffrn_reflns_limit_k_max 8
_diffrn_reflns_limit_k_min -8
_diffrn_reflns_limit_l_max 12
_diffrn_reflns_limit_l_min -11
_diffrn_reflns_number 7107
_diffrn_reflns_theta_full 27.50
_diffrn_reflns_theta_max 27.50
_diffrn_reflns_theta_min 3.12
_exptl_absorpt_coefficient_mu 30.201
_exptl_absorpt_correction_T_max 1.0000
_exptl_absorpt_correction_T_min 0.6139
_exptl_absorpt_correction_type multi-scan
_exptl_crystal_colour Colorless
_exptl_crystal_density_diffrn 7.084
_exptl_crystal_density_method 'not measured'
_exptl_crystal_description Prism
_exptl_crystal_F_000 3488
_exptl_crystal_size_max 0.1000
_exptl_crystal_size_mid 0.0400
_exptl_crystal_size_min 0.0300
_refine_diff_density_max 1.351
_refine_diff_density_min -1.442
_refine_diff_density_rms 0.214
_refine_ls_extinction_method none
_refine_ls_goodness_of_fit_ref 1.045
_refine_ls_matrix_type full
_refine_ls_number_parameters 150
_refine_ls_number_reflns 2157
_refine_ls_number_restraints 0
_refine_ls_restrained_S_all 1.045
_refine_ls_R_factor_all 0.0194
_refine_ls_R_factor_gt 0.0174
_refine_ls_shift/su_max 0.002
_refine_ls_shift/su_mean 0.000
_refine_ls_structure_factor_coef Fsqd
_refine_ls_weighting_details 'calc w=1/[\s^2^(Fo^2^)+(0.0200P)^2^+6.7080P] where P=(Fo^2^+2Fc^2^)/3'
_refine_ls_weighting_scheme calc
_refine_ls_wR_factor_gt 0.0388
_refine_ls_wR_factor_ref 0.0395
_reflns_number_gt 2031
_reflns_number_total 2157
_reflns_threshold_expression >2sigma(I)
_cod_data_source_file b903159f.txt
_cod_data_source_block Ag6W3Te4O20
_cod_depositor_comments
;
The following automatic conversions were performed:
'_exptl_absorpt_correction_type' value 'Multi-scan' changed to
'multi-scan' according to
'/home/saulius/struct/CIF-dictionaries/cif_core.dic' dictionary named
'cif_core.dic' version 2.4.1 from 2010-06-29.

Automatic conversion script
Id: cif_fix_enum 1527 2010-12-29 10:47:43Z saulius 
;
_cod_original_sg_symbol_H-M C2/c
_cod_database_code 7001698

loop_
_symmetry_equiv_pos_as_xyz
'x, y, z'
'-x, y, -z+1/2'
'x+1/2, y+1/2, z'
'-x+1/2, y+1/2, -z+1/2'
'-x, -y, -z'
'x, -y, z-1/2'
'-x+1/2, -y+1/2, -z'
'x+1/2, -y+1/2, z-1/2'

loop_
_atom_site_label
_atom_site_type_symbol
_atom_site_fract_x
_atom_site_fract_y
_atom_site_fract_z
_atom_site_U_iso_or_equiv
_atom_site_adp_type
_atom_site_occupancy
_atom_site_symmetry_multiplicity
_atom_site_calc_flag
_atom_site_refinement_flags
_atom_site_disorder_assembly
_atom_site_disorder_group
W1 W 0.0000 0.06644(4) 0.2500 0.00945(7) Uani 1 2 d S . .
W2 W 0.165061(6) 0.18745(3) -0.15378(2) 0.00897(6) Uani 1 1 d . . .
Te2 Te 0.079822(10) 0.13932(4) -0.46169(3) 0.00922(8) Uani 1 1 d . . .
Te1 Te 0.229736(10) 0.13100(4) 0.14640(3) 0.00873(8) Uani 1 1 d . . .
Ag1 Ag -0.031757(17) -0.39228(7) 0.09792(5) 0.03341(13) Uani 1 1 d . . .
Ag2 Ag 0.106985(15) 0.35258(6) 0.20544(5) 0.02283(10) Uani 1 1 d . . .
Ag3 Ag 0.18424(2) 0.66708(8) -0.00644(6) 0.03879(14) Uani 1 1 d . . .
O1 O 0.22781(11) 0.0862(5) -0.0515(3) 0.0102(7) Uani 1 1 d . . .
O6 O 0.02960(11) 0.1922(5) -0.3511(4) 0.0118(7) Uani 1 1 d . . .
O3 O 0.29098(11) 0.0565(5) 0.1640(3) 0.0120(7) Uani 1 1 d . . .
O4 O 0.04682(11) 0.0047(5) -0.6111(3) 0.0144(7) Uani 1 1 d . . .
O5 O 0.08389(12) 0.3840(5) -0.5473(4) 0.0167(8) Uani 1 1 d . . .
O2 O 0.20793(11) -0.1320(5) 0.1781(3) 0.0127(7) Uani 1 1 d . . .
O7 O 0.14710(12) -0.0647(5) -0.1614(4) 0.0175(8) Uani 1 1 d . . .
O10 O 0.03235(13) 0.2294(6) 0.1519(4) 0.0215(8) Uani 1 1 d . . .
O9 O 0.14979(12) 0.2593(6) 0.0168(4) 0.0202(8) Uani 1 1 d . . .
O8 O 0.12525(12) 0.3099(5) -0.2672(4) 0.0178(8) Uani 1 1 d . . .

loop_
_atom_site_aniso_label
_atom_site_aniso_U_11
_atom_site_aniso_U_22
_atom_site_aniso_U_33
_atom_site_aniso_U_23
_atom_site_aniso_U_13
_atom_site_aniso_U_12
W1 0.01040(13) 0.00986(13) 0.00806(14) 0.000 -0.00008(10) 0.000
W2 0.00837(10) 0.00936(10) 0.00914(11) -0.00075(7) -0.00042(7) 0.00009(6)
Te2 0.00859(15) 0.00923(15) 0.00982(16) 0.00052(12) -0.00025(11) 0.00024(11)
Te1 0.00993(15) 0.00843(15) 0.00783(15) 0.00014(11) 0.00028(11) -0.00006(11)
Ag1 0.0426(3) 0.0240(2) 0.0332(3) -0.0015(2) -0.0058(2) -0.0188(2)
Ag2 0.0277(2) 0.0192(2) 0.0221(2) -0.00280(17) 0.00932(18) -0.00394(16)
Ag3 0.0605(4) 0.0274(3) 0.0283(3) -0.0161(2) -0.0015(2) 0.0136(2)
O1 0.0103(16) 0.0129(16) 0.0073(16) 0.0000(13) -0.0011(13) 0.0000(12)
O6 0.0099(16) 0.0135(17) 0.0121(18) 0.0002(14) 0.0025(13) 0.0003(12)
O3 0.0118(17) 0.0119(17) 0.0121(17) 0.0004(14) -0.0020(13) 0.0036(12)
O4 0.0150(17) 0.0169(18) 0.0110(18) -0.0039(15) -0.0029(14) -0.0005(14)
O5 0.0201(19) 0.0092(16) 0.021(2) 0.0064(15) 0.0037(15) 0.0007(14)
O2 0.0190(18) 0.0092(16) 0.0098(17) 0.0000(14) -0.0009(13) -0.0048(13)
O7 0.0170(19) 0.0123(18) 0.023(2) -0.0023(15) 0.0004(15) -0.0031(13)
O10 0.025(2) 0.023(2) 0.0158(19) 0.0043(16) -0.0021(16) -0.0069(16)
O9 0.023(2) 0.024(2) 0.0136(19) -0.0020(16) 0.0038(15) 0.0017(16)
O8 0.0144(18) 0.0176(19) 0.021(2) -0.0012(15) -0.0055(15) 0.0018(14)

loop_
_atom_type_symbol
_atom_type_description
_atom_type_scat_dispersion_real
_atom_type_scat_dispersion_imag
_atom_type_scat_source
O O 0.0106 0.0060 'International Tables Vol C Tables 4.2.6.8 and 6.1.1.4'
Ag Ag -0.8971 1.1015 'International Tables Vol C Tables 4.2.6.8 and 6.1.1.4'
Te Te -0.5308 1.6751 'International Tables Vol C Tables 4.2.6.8 and 6.1.1.4'
W W -0.8490 6.8722 'International Tables Vol C Tables 4.2.6.8 and 6.1.1.4'

loop_
_geom_angle_atom_site_label_1
_geom_angle_atom_site_label_2
_geom_angle_atom_site_label_3
_geom_angle
_geom_angle_site_symmetry_1
_geom_angle_site_symmetry_3
_geom_angle_publ_flag
O10 W1 O10 102.6(3) . 2 ?
O10 W1 O4 99.50(16) . 2_554 ?
O10 W1 O4 95.85(16) 2 2_554 ?
O10 W1 O4 95.85(16) . 1_556 ?
O10 W1 O4 99.50(16) 2 1_556 ?
O4 W1 O4 155.3(2) 2_554 1_556 ?
O10 W1 O6 165.93(16) . 5 ?
O10 W1 O6 91.32(15) 2 5 ?
O4 W1 O6 80.80(13) 2_554 5 ?
O4 W1 O6 79.67(13) 1_556 5 ?
O10 W1 O6 91.32(15) . 6_556 ?
O10 W1 O6 165.93(16) 2 6_556 ?
O4 W1 O6 79.67(13) 2_554 6_556 ?
O4 W1 O6 80.80(13) 1_556 6_556 ?
O6 W1 O6 74.84(17) 5 6_556 ?
O9 W2 O7 102.19(17) . . ?
O9 W2 O8 104.35(17) . . ?
O7 W2 O8 102.70(16) . . ?
O9 W2 O2 157.49(15) . 6 ?
O7 W2 O2 89.43(15) . 6 ?
O8 W2 O2 91.56(15) . 6 ?
O9 W2 O3 89.93(15) . 7 ?
O7 W2 O3 159.49(14) . 7 ?
O8 W2 O3 90.00(14) . 7 ?
O2 W2 O3 74.00(13) 6 7 ?
O9 W2 O1 85.12(15) . . ?
O7 W2 O1 88.58(14) . . ?
O8 W2 O1 163.13(15) . . ?
O2 W2 O1 75.86(12) 6 . ?
O3 W2 O1 75.88(12) 7 . ?
O5 Te2 O6 98.31(15) . . ?
O5 Te2 O4 97.36(16) . . ?
O6 Te2 O4 96.04(14) . . ?
O3 Te1 O2 94.26(14) . . ?
O3 Te1 O1 92.64(14) . . ?
O2 Te1 O1 90.64(14) . . ?
O3 Te1 O1 74.44(13) . 7 ?
O2 Te1 O1 161.85(13) . 7 ?
O1 Te1 O1 76.04(13) . 7 ?
O5 Ag1 O6 172.38(12) 2_544 6_556 ?
O5 Ag1 Ag1 89.44(9) 2_544 5_545 ?
O6 Ag1 Ag1 84.38(9) 6_556 5_545 ?
O9 Ag2 O8 102.43(13) . 6_566 ?
O9 Ag2 O10 105.57(13) . . ?
O8 Ag2 O10 124.36(13) 6_566 . ?
O9 Ag2 O5 158.77(12) . 1_556 ?
O8 Ag2 O5 83.26(12) 6_566 1_556 ?
O10 Ag2 O5 87.11(12) . 1_556 ?
O9 Ag2 O7 85.57(12) . 6_556 ?
O8 Ag2 O7 124.40(12) 6_566 6_556 ?
O10 Ag2 O7 104.96(12) . 6_556 ?
O5 Ag2 O7 74.59(11) 1_556 6_556 ?
O3 Ag3 O2 142.59(12) 7 1_565 ?
O3 Ag3 O7 103.08(12) 7 1_565 ?
O2 Ag3 O7 98.46(11) 1_565 1_565 ?
Te1 O1 W2 113.00(15) . . ?
Te1 O1 Te1 103.96(13) . 7 ?
W2 O1 Te1 92.22(11) . 7 ?
Te2 O6 W1 115.77(15) . 5 ?
Te2 O6 Ag1 128.85(17) . 6 ?
W1 O6 Ag1 103.09(13) 5 6 ?
Te1 O3 W2 111.72(15) . 7 ?
Te1 O3 Ag3 116.65(15) . 7 ?
W2 O3 Ag3 106.58(14) 7 7 ?
Te2 O4 W1 138.08(19) . 1_554 ?
Te2 O5 Ag1 130.50(18) . 2_564 ?
Te2 O5 Ag2 111.72(16) . 1_554 ?
Ag1 O5 Ag2 93.66(12) 2_564 1_554 ?
Te1 O2 W2 120.00(17) . 6_556 ?
Te1 O2 Ag3 121.07(16) . 1_545 ?
W2 O2 Ag3 107.32(14) 6_556 1_545 ?
W2 O7 Ag3 121.44(17) . 1_545 ?
W2 O7 Ag2 150.05(19) . 6 ?
Ag3 O7 Ag2 86.82(11) 1_545 6 ?
W1 O10 Ag2 128.37(18) . . ?
W2 O9 Ag2 161.5(2) . . ?
W2 O8 Ag2 131.43(18) . 6_565 ?

loop_
_geom_bond_atom_site_label_1
_geom_bond_atom_site_label_2
_geom_bond_distance
_geom_bond_site_symmetry_2
_geom_bond_publ_flag
W1 O10 1.747(4) . ?
W1 O10 1.747(4) 2 ?
W1 O4 1.938(3) 2_554 ?
W1 O4 1.938(3) 1_556 ?
W1 O6 2.183(3) 5 ?
W1 O6 2.183(3) 6_556 ?
W2 O9 1.769(4) . ?
W2 O7 1.773(3) . ?
W2 O8 1.781(3) . ?
W2 O2 2.112(3) 6 ?
W2 O3 2.162(3) 7 ?
W2 O1 2.190(3) . ?
Te2 O5 1.837(3) . ?
Te2 O6 1.890(3) . ?
Te2 O4 1.930(3) . ?
Te1 O3 1.894(3) . ?
Te1 O2 1.906(3) . ?
Te1 O1 1.910(3) . ?
Te1 O1 2.466(3) 7 ?
Ag1 O5 2.202(3) 2_544 ?
Ag1 O6 2.307(3) 6_556 ?
Ag1 Ag1 3.0604(12) 5_545 ?
Ag2 O9 2.322(4) . ?
Ag2 O8 2.339(4) 6_566 ?
Ag2 O10 2.412(4) . ?
Ag2 O5 2.484(4) 1_556 ?
Ag2 O7 2.583(3) 6_556 ?
Ag3 O3 2.262(3) 7 ?
Ag3 O2 2.309(3) 1_565 ?
Ag3 O7 2.557(4) 1_565 ?
O1 Te1 2.466(3) 7 ?
O6 W1 2.183(3) 5 ?
O6 Ag1 2.307(3) 6 ?
O3 W2 2.162(3) 7 ?
O3 Ag3 2.262(3) 7 ?
O4 W1 1.938(3) 1_554 ?
O5 Ag1 2.202(3) 2_564 ?
O5 Ag2 2.484(4) 1_554 ?
O2 W2 2.112(3) 6_556 ?
O2 Ag3 2.309(3) 1_545 ?
O7 Ag3 2.557(4) 1_545 ?
O7 Ag2 2.583(3) 6 ?
O8 Ag2 2.339(4) 6_565 ?
